data_4116936
loop_
_publ_author_name
'Simon Aldridge'
'Thomas P. Fehlner'
'Maoyu Shang'

_publ_section_title
;
 Directed Synthesis of Chromium and Molybdenum Metallaborane Clusters.
 Preparation and Characterization of (Cp*Cr)2B5H9, (Cp*Mo)2B5H9, and
 (Cp*MoCl)2B4H10
;
_journal_name_full 'Journal of the American Chemical Society'
_journal_page_first 2339
_journal_page_last 2340
_journal_paper_doi 10.1021/ja963864m
_journal_volume 119
_journal_year 1997
_chemical_formula_sum 'C20 H40 B4 Cl2 Mo2'
_chemical_formula_weight 586.54
_chemical_name_systematic
; 
 (Me5CpMo)2Cl2(B4H10) 
;
_space_group_IT_number 14
_symmetry_cell_setting monoclinic
_symmetry_space_group_name_Hall '-P 2ybc'
_symmetry_space_group_name_H-M 'P 1 21/c 1'
_atom_sites_solution_hydrogens geom
_atom_sites_solution_primary direct
_atom_sites_solution_secondary difmap
_audit_creation_method SHELXL
_cell_angle_alpha 90.00
_cell_angle_beta 103.183(10)
_cell_angle_gamma 90.00
_cell_formula_units_Z 4
_cell_length_a 11.5162(11)
_cell_length_b 15.261(2)
_cell_length_c 14.815(2)
_cell_measurement_reflns_used 25
_cell_measurement_temperature 293(2)
_cell_measurement_theta_max 18
_cell_measurement_theta_min 6
_cell_volume 2535.1(5)
_computing_cell_refinement 'CAD4 (Enraf-Nonius, 1977)'
_computing_data_collection 'CAD4 (Enraf-Nonius, 1977)'
_computing_data_reduction 'XCAD4 (Harms, 1996)'
_computing_molecular_graphics 'SHELXTL_V5 (Siemens, 1994)'
_computing_publication_material 'SHELXTL_V5 (Siemens, 1994)'
_computing_structure_refinement 'SHELXL-93 (Sheldrick, 1993)'
_computing_structure_solution 'SHELXS-86 (Sheldrick, 1990)'
_diffrn_ambient_temperature 293(2)
_diffrn_measurement_device 'Enraf-Nonius CAD4'
_diffrn_measurement_method \q/2\q
_diffrn_radiation_monochromator graphite
_diffrn_radiation_source 'fine-focus sealed tube'
_diffrn_radiation_type MoK\a
_diffrn_radiation_wavelength 0.71073
_diffrn_reflns_av_R_equivalents 0.0587
_diffrn_reflns_av_sigmaI/netI 0.0370
_diffrn_reflns_limit_h_max 12
_diffrn_reflns_limit_h_min 0
_diffrn_reflns_limit_k_max 16
_diffrn_reflns_limit_k_min 0
_diffrn_reflns_limit_l_max 15
_diffrn_reflns_limit_l_min -16
_diffrn_reflns_number 3717
_diffrn_reflns_theta_max 22.99
_diffrn_reflns_theta_min 2.25
_diffrn_standards_decay_% 0
_diffrn_standards_interval_count 200
_diffrn_standards_interval_time 120
_diffrn_standards_number 3
_exptl_absorpt_coefficient_mu 1.205
_exptl_absorpt_correction_T_max 1.000
_exptl_absorpt_correction_T_min 0.824
_exptl_absorpt_correction_type empirical
_exptl_crystal_colour black
_exptl_crystal_density_diffrn 1.537
_exptl_crystal_description plate-like
_exptl_crystal_F_000 1192
_exptl_crystal_size_max 0.25
_exptl_crystal_size_mid 0.16
_exptl_crystal_size_min 0.10
_refine_diff_density_max 1.270
_refine_diff_density_min -1.848
_refine_diff_density_rms 0.206
_refine_ls_extinction_coef 0.00003(27)
_refine_ls_extinction_expression Fc^*^=kFc[1+0.001xFc^2^\l^3^/sin(2\q)]^-1/4^
_refine_ls_extinction_method SHELXL
_refine_ls_goodness_of_fit_all 1.216
_refine_ls_goodness_of_fit_obs 1.289
_refine_ls_hydrogen_treatment
;
 Methyl hydrogen atoms were idealized with riding model, borane ones imposed
 bond length constraints.
;
_refine_ls_matrix_type full
_refine_ls_number_parameters 284
_refine_ls_number_reflns 3522
_refine_ls_number_restraints 19
_refine_ls_restrained_S_all 1.240
_refine_ls_restrained_S_obs 1.286
_refine_ls_R_factor_all 0.0830
_refine_ls_R_factor_obs 0.0708
_refine_ls_shift/esd_max -0.001
_refine_ls_shift/esd_mean 0.000
_refine_ls_structure_factor_coef Fsqd
_refine_ls_weighting_details 'w=1/[\s^2^(Fo^2^)+(0.1122P)^2^+20.2601P] where P=(Fo^2^+2Fc^2^)/3'
_refine_ls_weighting_scheme calc
_refine_ls_wR_factor_all 0.2290
_refine_ls_wR_factor_obs 0.2148
_reflns_number_observed 2910
_reflns_number_total 3523
_reflns_observed_criterion >2sigma(I)
_cod_data_source_file ja963864m.cif
_cod_data_source_block JA963864M-302
_cod_depositor_comments
;
The following automatic conversions were performed:

'_refine_ls_weighting_scheme' value 'calc
w=1/[\s^2^(Fo^2^)+(0.1122P)^2^+20.2601P] where P=(Fo^2^+2Fc^2^)/3'
was changed to 'calc'. New tag '_refine_ls_weighting_details' was
created. The value of the new tag was set to
'w=1/[\s^2^(Fo^2^)+(0.1122P)^2^+20.2601P] where P=(Fo^2^+2Fc^2^)/3'.

Automatic conversion script
Id: cif_fix_values 3143 2015-03-26 13:38:13Z robertas 
;
_cod_database_code 4116936

loop_
_symmetry_equiv_pos_as_xyz
'x, y, z'
'-x, y+1/2, -z+1/2'
'-x, -y, -z'
'x, -y-1/2, z-1/2'

loop_
_atom_site_aniso_label
_atom_site_aniso_U_11
_atom_site_aniso_U_22
_atom_site_aniso_U_33
_atom_site_aniso_U_23
_atom_site_aniso_U_13
_atom_site_aniso_U_12
Mo1 0.0354(6) 0.0373(6) 0.0305(6) 0.0033(4) 0.0062(4) 0.0022(4)
Mo2 0.0298(6) 0.0367(6) 0.0327(6) -0.0006(4) 0.0064(4) -0.0008(4)
Cl1 0.037(2) 0.047(2) 0.076(2) -0.013(2) -0.0013(15) -0.0051(13)
Cl2 0.057(2) 0.074(2) 0.0326(15) 0.0062(15) 0.0094(13) 0.023(2)
C1 0.054(7) 0.038(6) 0.051(7) 0.006(6) 0.010(6) 0.003(6)
C2 0.042(6) 0.046(7) 0.041(6) 0.010(5) 0.006(5) 0.013(5)
C3 0.039(7) 0.050(7) 0.059(8) 0.010(6) 0.012(6) 0.007(5)
C4 0.060(8) 0.079(10) 0.051(8) 0.020(7) 0.029(7) 0.037(8)
C5 0.048(7) 0.066(8) 0.047(7) 0.000(6) 0.004(6) 0.015(7)
C6 0.095(12) 0.042(8) 0.112(13) 0.018(8) 0.033(10) -0.002(8)
C7 0.059(8) 0.090(11) 0.051(8) -0.001(8) 0.008(7) 0.022(8)
C8 0.034(7) 0.063(9) 0.152(16) 0.016(10) 0.021(9) -0.007(7)
C9 0.076(11) 0.153(17) 0.077(11) 0.049(11) 0.055(9) 0.059(11)
C10 0.076(10) 0.105(13) 0.062(9) -0.040(9) -0.008(8) 0.030(10)
C11 0.050(7) 0.048(7) 0.043(7) -0.013(6) 0.006(6) 0.004(6)
C12 0.032(6) 0.037(6) 0.050(7) -0.001(5) 0.010(5) -0.002(5)
C13 0.030(6) 0.042(6) 0.035(6) 0.000(5) -0.006(5) 0.008(5)
C14 0.036(6) 0.035(6) 0.061(8) -0.003(6) 0.012(6) 0.003(5)
C15 0.050(7) 0.043(7) 0.053(7) -0.007(6) 0.022(6) 0.008(6)
C16 0.078(10) 0.073(10) 0.075(10) -0.035(9) -0.001(8) -0.008(8)
C17 0.055(8) 0.049(8) 0.073(9) 0.005(7) 0.021(7) -0.006(6)
C18 0.053(8) 0.070(9) 0.044(7) 0.000(6) -0.011(6) 0.013(7)
C19 0.048(8) 0.068(9) 0.075(10) -0.013(7) 0.010(7) -0.008(7)
C20 0.083(11) 0.091(12) 0.060(9) -0.001(8) 0.024(8) 0.023(9)
B1 0.043(8) 0.052(9) 0.079(11) -0.001(8) 0.015(8) -0.010(7)
B2 0.049(8) 0.048(8) 0.045(8) 0.016(6) 0.009(7) -0.009(7)
B3 0.061(10) 0.087(13) 0.070(11) 0.015(10) 0.024(9) -0.026(10)
B4 0.093(14) 0.086(14) 0.046(10) 0.011(9) 0.015(9) 0.002(11)

loop_
_atom_site_label
_atom_site_type_symbol
_atom_site_fract_x
_atom_site_fract_y
_atom_site_fract_z
_atom_site_U_iso_or_equiv
_atom_site_thermal_displace_type
_atom_site_occupancy
_atom_site_calc_flag
_atom_site_refinement_flags
Mo1 Mo 0.65029(8) 0.05555(6) 0.75731(6) 0.0346(4) Uani 1 d D
Mo2 Mo 0.82333(8) -0.06834(6) 0.78047(6) 0.0332(4) Uani 1 d D
Cl1 Cl 0.6122(3) -0.0986(2) 0.7093(2) 0.0558(9) Uani 1 d .
Cl2 Cl 0.7193(3) -0.0282(2) 0.9037(2) 0.0547(9) Uani 1 d .
C1 C 0.5782(11) 0.1878(8) 0.7117(8) 0.048(3) Uani 1 d .
C2 C 0.4964(10) 0.1257(8) 0.6611(8) 0.043(3) Uani 1 d .
C3 C 0.4456(11) 0.0790(8) 0.7258(9) 0.049(3) Uani 1 d .
C4 C 0.4926(12) 0.1116(10) 0.8155(9) 0.061(4) Uani 1 d .
C5 C 0.5793(11) 0.1786(9) 0.8093(9) 0.055(3) Uani 1 d .
C6 C 0.6368(16) 0.2592(9) 0.6729(12) 0.081(5) Uani 1 d .
H6A H 0.6875(16) 0.2912(9) 0.7224(12) 0.122 Uiso 1 calc R
H6B H 0.5775(16) 0.2979(9) 0.6380(12) 0.122 Uiso 1 calc R
H6C H 0.6838(16) 0.2353(9) 0.6330(12) 0.122 Uiso 1 calc R
C7 C 0.4582(12) 0.1176(11) 0.5591(9) 0.067(4) Uani 1 d .
H7A H 0.5058(12) 0.1556(11) 0.5305(9) 0.101 Uiso 1 calc R
H7B H 0.3758(12) 0.1339(11) 0.5393(9) 0.101 Uiso 1 calc R
H7C H 0.4682(12) 0.0581(11) 0.5413(9) 0.101 Uiso 1 calc R
C8 C 0.3491(11) 0.0103(10) 0.7005(13) 0.083(5) Uani 1 d .
H8A H 0.3328(11) -0.0006(10) 0.6350(13) 0.125 Uiso 1 calc R
H8B H 0.2779(11) 0.0307(10) 0.7171(13) 0.125 Uiso 1 calc R
H8C H 0.3753(11) -0.0430(10) 0.7334(13) 0.125 Uiso 1 calc R
C9 C 0.4598(15) 0.0806(13) 0.9011(11) 0.096(7) Uani 1 d .
H9A H 0.5041(15) 0.1130(13) 0.9533(11) 0.144 Uiso 1 calc R
H9B H 0.4781(15) 0.0194(13) 0.9097(11) 0.144 Uiso 1 calc R
H9C H 0.3760(15) 0.0894(13) 0.8958(11) 0.144 Uiso 1 calc R
C10 C 0.6394(14) 0.2371(12) 0.8864(10) 0.085(5) Uani 1 d .
H10A H 0.6928(14) 0.2758(12) 0.8647(10) 0.127 Uiso 1 calc R
H10B H 0.6836(14) 0.2022(12) 0.9366(10) 0.127 Uiso 1 calc R
H10C H 0.5805(14) 0.2709(12) 0.9076(10) 0.127 Uiso 1 calc R
C11 C 0.8744(11) -0.2027(8) 0.7363(8) 0.048(3) Uani 1 d .
C12 C 0.8690(9) -0.2039(7) 0.8324(8) 0.040(3) Uani 1 d .
C13 C 0.9618(9) -0.1466(7) 0.8813(7) 0.038(3) Uani 1 d .
C14 C 1.0240(10) -0.1125(7) 0.8158(9) 0.044(3) Uani 1 d .
C15 C 0.9687(11) -0.1462(8) 0.7278(8) 0.047(3) Uani 1 d .
C16 C 0.8032(14) -0.2603(11) 0.6628(11) 0.078(5) Uani 1 d .
H16A H 0.7449(14) -0.2916(11) 0.6873(11) 0.118 Uiso 1 calc R
H16B H 0.8552(14) -0.3013(11) 0.6426(11) 0.118 Uiso 1 calc R
H16C H 0.7636(14) -0.2251(11) 0.6112(11) 0.118 Uiso 1 calc R
C17 C 0.7913(12) -0.2619(9) 0.8748(10) 0.058(3) Uani 1 d .
H17A H 0.8047(12) -0.2497(9) 0.9399(10) 0.087 Uiso 1 calc R
H17B H 0.8102(12) -0.3221(9) 0.8660(10) 0.087 Uiso 1 calc R
H17C H 0.7092(12) -0.2512(9) 0.8458(10) 0.087 Uiso 1 calc R
C18 C 0.9967(12) -0.1363(9) 0.9838(8) 0.059(3) Uani 1 d .
H18A H 0.9396(12) -0.1656(9) 1.0113(8) 0.089 Uiso 1 calc R
H18B H 0.9989(12) -0.0752(9) 0.9993(8) 0.089 Uiso 1 calc R
H18C H 1.0742(12) -0.1616(9) 1.0068(8) 0.089 Uiso 1 calc R
C19 C 1.1292(12) -0.0536(9) 0.8387(11) 0.064(4) Uani 1 d .
H19A H 1.1477(12) -0.0410(9) 0.9039(11) 0.097 Uiso 1 calc R
H19B H 1.1117(12) 0.0000(9) 0.8044(11) 0.097 Uiso 1 calc R
H19C H 1.1962(12) -0.0818(9) 0.8226(11) 0.097 Uiso 1 calc R
C20 C 1.0129(15) -0.1332(12) 0.6423(10) 0.077(5) Uani 1 d .
H20A H 0.9605(15) -0.1623(12) 0.5914(10) 0.116 Uiso 1 calc R
H20B H 1.0917(15) -0.1572(12) 0.6509(10) 0.116 Uiso 1 calc R
H20C H 1.0150(15) -0.0717(12) 0.6292(10) 0.116 Uiso 1 calc R
B1 B 0.8595(13) 0.0886(11) 0.7745(12) 0.058(4) Uani 1 d D
H1 H 0.9206(40) 0.1416(23) 0.7826(55) 0.087 Uiso 1 d D
H2 H 0.7918(26) 0.1065(51) 0.8112(34) 0.087 Uiso 1 d D
H3 H 0.9038(43) 0.0330(15) 0.8075(59) 0.087 Uiso 1 d D
B2 B 0.8004(14) 0.0481(9) 0.6667(10) 0.048(3) Uani 1 d D
H4 H 0.7067(24) 0.0466(87) 0.6541(21) 0.071 Uiso 1 d D
H5 H 0.8048(121) -0.0209(17) 0.6671(21) 0.071 Uiso 1 d D
B3 B 0.9038(17) 0.1210(14) 0.6343(14) 0.071(5) Uani 1 d D
H6 H 0.8722(118) 0.1119(81) 0.5623(22) 0.107 Uiso 1 d D
H7 H 0.8860(151) 0.1820(56) 0.6614(109) 0.107 Uiso 1 d D
H8 H 0.9956(43) 0.1064(114) 0.6497(112) 0.107 Uiso 1 d D
B4 B 0.8072(21) 0.0626(14) 0.5425(13) 0.075(5) Uani 1 d D
H9 H 0.8352(151) -0.0004(51) 0.5275(118) 0.113 Uiso 1 d D
H10 H 0.7207(68) 0.0853(112) 0.5123(115) 0.113 Uiso 1 d D

loop_
_atom_type_symbol
_atom_type_description
_atom_type_scat_dispersion_real
_atom_type_scat_dispersion_imag
_atom_type_scat_source
Mo Mo -1.6832 0.6857 'International Tables Vol C Tables 4.2.6.8 and 6.1.1.4'
Cl Cl 0.1484 0.1585 'International Tables Vol C Tables 4.2.6.8 and 6.1.1.4'
C C 0.0033 0.0016 'International Tables Vol C Tables 4.2.6.8 and 6.1.1.4'
B B 0.0013 0.0007 'International Tables Vol C Tables 4.2.6.8 and 6.1.1.4'
H H 0.0000 0.0000 'International Tables Vol C Tables 4.2.6.8 and 6.1.1.4'

loop_
_geom_angle_atom_site_label_1
_geom_angle_atom_site_label_2
_geom_angle_atom_site_label_3
_geom_angle
C1 Mo1 C5 37.8(4)
C1 Mo1 C2 36.8(4)
C5 Mo1 C2 62.0(4)
C1 Mo1 C3 60.6(4)
C5 Mo1 C3 60.6(5)
C2 Mo1 C3 36.0(4)
C1 Mo1 C4 60.9(5)
C5 Mo1 C4 36.6(5)
C2 Mo1 C4 60.0(4)
C3 Mo1 C4 35.1(5)
C1 Mo1 B1 97.9(5)
C5 Mo1 B1 102.8(5)
C2 Mo1 B1 125.7(5)
C3 Mo1 B1 158.4(5)
C4 Mo1 B1 136.3(6)
C1 Mo1 B2 98.0(5)
C5 Mo1 B2 126.1(5)
C2 Mo1 B2 103.2(4)
C3 Mo1 B2 135.7(5)
C4 Mo1 B2 158.9(5)
B1 Mo1 B2 41.2(5)
C1 Mo1 Cl1 138.3(3)
C5 Mo1 Cl1 147.0(4)
C2 Mo1 Cl1 101.9(3)
C3 Mo1 Cl1 89.1(3)
C4 Mo1 Cl1 110.6(4)
B1 Mo1 Cl1 109.7(4)
B2 Mo1 Cl1 84.1(4)
C1 Mo1 Cl2 138.9(3)
C5 Mo1 Cl2 101.5(3)
C2 Mo1 Cl2 146.9(3)
C3 Mo1 Cl2 111.2(3)
C4 Mo1 Cl2 89.3(3)
B1 Mo1 Cl2 84.4(4)
B2 Mo1 Cl2 109.4(3)
Cl1 Mo1 Cl2 76.21(12)
C1 Mo1 Mo2 151.9(3)
C5 Mo1 Mo2 148.4(3)
C2 Mo1 Mo2 148.6(3)
C3 Mo1 Mo2 144.6(3)
C4 Mo1 Mo2 144.8(3)
B1 Mo1 Mo2 56.4(4)
B2 Mo1 Mo2 56.0(3)
Cl1 Mo1 Mo2 56.55(7)
Cl2 Mo1 Mo2 56.76(7)
C1 Mo1 H2 88.9(28)
C5 Mo1 H2 81.5(18)
C2 Mo1 H2 124.5(29)
C3 Mo1 H2 142.1(19)
C4 Mo1 H2 112.0(11)
B1 Mo1 H2 24.8(6)
B2 Mo1 H2 65.3(7)
Cl1 Mo1 H2 128.1(23)
Cl2 Mo1 H2 76.2(26)
Mo2 Mo1 H2 71.5(23)
C1 Mo1 H4 89.6(40)
C5 Mo1 H4 125.7(42)
C2 Mo1 H4 83.3(24)
C3 Mo1 H4 112.8(13)
C4 Mo1 H4 143.3(25)
B1 Mo1 H4 64.0(14)
B2 Mo1 H4 23.4(9)
Cl1 Mo1 H4 76.0(41)
Cl2 Mo1 H4 126.7(32)
Mo2 Mo1 H4 69.9(33)
H2 Mo1 H4 86.8(21)
C12 Mo2 C13 37.5(4)
C12 Mo2 C11 37.3(4)
C13 Mo2 C11 61.5(4)
C12 Mo2 C15 60.7(4)
C13 Mo2 C15 59.9(4)
C11 Mo2 C15 35.8(4)
C12 Mo2 C14 60.9(4)
C13 Mo2 C14 36.1(4)
C11 Mo2 C14 59.9(4)
C15 Mo2 C14 35.1(4)
C12 Mo2 B2 154.3(5)
C13 Mo2 B2 142.7(5)
C11 Mo2 B2 117.1(5)
C15 Mo2 B2 96.5(5)
C14 Mo2 B2 108.1(5)
C12 Mo2 B1 153.7(5)
C13 Mo2 B1 116.3(5)
C11 Mo2 B1 145.1(5)
C15 Mo2 B1 110.3(5)
C14 Mo2 B1 97.0(5)
B2 Mo2 B1 41.1(5)
C12 Mo2 Cl1 96.1(3)
C13 Mo2 Cl1 131.5(3)
C11 Mo2 Cl1 90.1(3)
C15 Mo2 Cl1 118.4(3)
C14 Mo2 Cl1 150.1(3)
B2 Mo2 Cl1 84.2(4)
B1 Mo2 Cl1 109.2(4)
C12 Mo2 Cl2 95.2(3)
C13 Mo2 Cl2 91.7(3)
C11 Mo2 Cl2 129.5(3)
C15 Mo2 Cl2 151.5(3)
C14 Mo2 Cl2 121.6(3)
B2 Mo2 Cl2 109.7(4)
B1 Mo2 Cl2 84.2(4)
Cl1 Mo2 Cl2 76.46(12)
C12 Mo2 Mo1 143.1(3)
C13 Mo2 Mo1 147.0(3)
C11 Mo2 Mo1 145.6(3)
C15 Mo2 Mo1 151.3(3)
C14 Mo2 Mo1 152.3(3)
B2 Mo2 Mo1 55.9(4)
B1 Mo2 Mo1 55.7(4)
Cl1 Mo2 Mo1 56.74(8)
Cl2 Mo2 Mo1 57.04(7)
C12 Mo2 H3 130.7(10)
C13 Mo2 H3 93.2(11)
C11 Mo2 H3 133.3(24)
C15 Mo2 H3 98.0(27)
C14 Mo2 H3 76.5(16)
B2 Mo2 H3 59.6(21)
B1 Mo2 H3 23.1(9)
Cl1 Mo2 H3 131.6(12)
Cl2 Mo2 H3 86.3(32)
Mo1 Mo2 H3 75.9(16)
C12 Mo2 H5 131.7(13)
C13 Mo2 H5 138.2(40)
C11 Mo2 H5 94.4(14)
C15 Mo2 H5 80.4(32)
C14 Mo2 H5 103.0(42)
B2 Mo2 H5 23.5(9)
B1 Mo2 H5 63.6(15)
Cl1 Mo2 H5 77.3(42)
Cl2 Mo2 H5 128.0(31)
Mo1 Mo2 H5 71.0(32)
H3 Mo2 H5 78.9(36)
Mo2 Cl1 Mo1 66.71(8)
Mo2 Cl2 Mo1 66.21(8)
C2 C1 C5 108.4(11)
C2 C1 C6 126.7(12)
C5 C1 C6 124.2(13)
C2 C1 Mo1 73.3(7)
C5 C1 Mo1 72.1(7)
C6 C1 Mo1 128.2(10)
C3 C2 C1 107.7(11)
C3 C2 C7 125.1(12)
C1 C2 C7 126.9(12)
C3 C2 Mo1 74.0(7)
C1 C2 Mo1 69.8(6)
C7 C2 Mo1 127.5(9)
C4 C3 C2 109.3(12)
C4 C3 C8 125.6(13)
C2 C3 C8 124.9(13)
C4 C3 Mo1 73.1(7)
C2 C3 Mo1 70.0(6)
C8 C3 Mo1 126.7(9)
C3 C4 C5 108.2(11)
C3 C4 C9 125.3(16)
C5 C4 C9 126.4(15)
C3 C4 Mo1 71.8(7)
C5 C4 Mo1 68.4(7)
C9 C4 Mo1 124.7(9)
C4 C5 C1 106.4(11)
C4 C5 C10 125.6(13)
C1 C5 C10 127.1(14)
C4 C5 Mo1 75.0(8)
C1 C5 Mo1 70.1(7)
C10 C5 Mo1 128.3(9)
C1 C6 H6A 109.5(9)
C1 C6 H6B 109.5(8)
H6A C6 H6B 109.5
C1 C6 H6C 109.5(8)
H6A C6 H6C 109.5
H6B C6 H6C 109.5
C2 C7 H7A 109.5(8)
C2 C7 H7B 109.5(7)
H7A C7 H7B 109.5
C2 C7 H7C 109.5(8)
H7A C7 H7C 109.5
H7B C7 H7C 109.5
C3 C8 H8A 109.5(9)
C3 C8 H8B 109.5(8)
H8A C8 H8B 109.5
C3 C8 H8C 109.5(8)
H8A C8 H8C 109.5
H8B C8 H8C 109.5
C4 C9 H9A 109.5(11)
C4 C9 H9B 109.5(9)
H9A C9 H9B 109.5
C4 C9 H9C 109.5(8)
H9A C9 H9C 109.5
H9B C9 H9C 109.5
C5 C10 H10A 109.5(9)
C5 C10 H10B 109.5(8)
H10A C10 H10B 109.5
C5 C10 H10C 109.5(8)
H10A C10 H10C 109.5
H10B C10 H10C 109.5
C15 C11 C12 107.7(10)
C15 C11 C16 126.9(12)
C12 C11 C16 125.0(12)
C15 C11 Mo2 74.3(7)
C12 C11 Mo2 69.8(6)
C16 C11 Mo2 127.4(10)
C11 C12 C13 107.1(10)
C11 C12 C17 126.1(11)
C13 C12 C17 126.4(11)
C11 C12 Mo2 72.9(7)
C13 C12 Mo2 72.5(6)
C17 C12 Mo2 125.3(8)
C14 C13 C12 107.9(9)
C14 C13 C18 126.5(11)
C12 C13 C18 125.0(11)
C14 C13 Mo2 75.3(6)
C12 C13 Mo2 70.0(6)
C18 C13 Mo2 127.2(8)
C15 C14 C13 107.7(10)
C15 C14 C19 127.2(12)
C13 C14 C19 125.1(12)
C15 C14 Mo2 71.7(6)
C13 C14 Mo2 68.7(6)
C19 C14 Mo2 126.0(9)
C14 C15 C11 109.5(10)
C14 C15 C20 124.8(12)
C11 C15 C20 125.2(12)
C14 C15 Mo2 73.2(6)
C11 C15 Mo2 69.9(6)
C20 C15 Mo2 129.1(9)
C11 C16 H16A 109.5(9)
C11 C16 H16B 109.5(8)
H16A C16 H16B 109.5
C11 C16 H16C 109.5(8)
H16A C16 H16C 109.5
H16B C16 H16C 109.5
C12 C17 H17A 109.5(7)
C12 C17 H17B 109.5(7)
H17A C17 H17B 109.5
C12 C17 H17C 109.5(7)
H17A C17 H17C 109.5
H17B C17 H17C 109.5
C13 C18 H18A 109.5(7)
C13 C18 H18B 109.5(7)
H18A C18 H18B 109.5
C13 C18 H18C 109.5(7)
H18A C18 H18C 109.5
H18B C18 H18C 109.5
C14 C19 H19A 109.5(8)
C14 C19 H19B 109.5(8)
H19A C19 H19B 109.5
C14 C19 H19C 109.5(7)
H19A C19 H19C 109.5
H19B C19 H19C 109.5
C15 C20 H20A 109.5(8)
C15 C20 H20B 109.5(8)
H20A C20 H20B 109.5
C15 C20 H20C 109.5(8)
H20A C20 H20C 109.5
H20B C20 H20C 109.5
B2 B1 Mo1 69.5(7)
B2 B1 Mo2 69.0(7)
Mo1 B1 Mo2 67.9(4)
B2 B1 H1 119.7(44)
Mo1 B1 H1 142.2(28)
Mo2 B1 H1 149.4(28)
B2 B1 H2 112.5(18)
Mo1 B1 H2 44.8(12)
Mo2 B1 H2 94.7(41)
H1 B1 H2 106.6(25)
B2 B1 H3 101.0(41)
Mo1 B1 H3 104.3(30)
Mo2 B1 H3 42.2(16)
H1 B1 H3 108.9(27)
H2 B1 H3 107.5(26)
B1 B2 B3 82.9(11)
B1 B2 B4 141.3(12)
B3 B2 B4 58.6(10)
B1 B2 Mo1 69.3(7)
B3 B2 Mo1 136.8(11)
B4 B2 Mo1 137.3(11)
B1 B2 Mo2 69.9(7)
B3 B2 Mo2 132.5(10)
B4 B2 Mo2 138.5(10)
Mo1 B2 Mo2 68.1(4)
B1 B2 H4 110.4(29)
B3 B2 H4 133.6(68)
B4 B2 H4 95.7(23)
Mo1 B2 H4 42.9(15)
Mo2 B2 H4 93.0(60)
B1 B2 H5 110.4(32)
B3 B2 H5 126.4(70)
B4 B2 H5 96.4(20)
Mo1 B2 H5 94.8(59)
Mo2 B2 H5 42.8(15)
H4 B2 H5 91.5(99)
B2 B3 B4 63.4(10)
B2 B3 H6 95.3(28)
B4 B3 H6 32.1(20)
B2 B3 H7 104.4(97)
B4 B3 H7 126.1(98)
H6 B3 H7 116.8(100)
B2 B3 H8 120.7(100)
B4 B3 H8 118.7(97)
H6 B3 H8 106.9(100)
H7 B3 H8 112.2(100)
B3 B4 B2 58.0(9)
B3 B4 H6 32.1(20)
B2 B4 H6 89.9(27)
B3 B4 H9 116.7(100)
B2 B4 H9 100.5(98)
H6 B4 H9 118.5(100)
B3 B4 H10 121.6(100)
B2 B4 H10 102.1(100)
H6 B4 H10 115.3(100)
H9 B4 H10 121.0(100)

loop_
_geom_bond_atom_site_label_1
_geom_bond_atom_site_label_2
_geom_bond_distance
Mo1 C1 2.228(12)
Mo1 C5 2.254(13)
Mo1 C2 2.273(11)
Mo1 C3 2.324(12)
Mo1 C4 2.342(12)
Mo1 B1 2.417(15)
Mo1 B2 2.421(15)
Mo1 Cl1 2.468(3)
Mo1 Cl2 2.486(3)
Mo1 Mo2 2.7113(13)
Mo1 H2 1.82(2)
Mo1 H4 1.80(2)
Mo2 C12 2.228(11)
Mo2 C13 2.262(10)
Mo2 C11 2.270(12)
Mo2 C15 2.328(11)
Mo2 C14 2.348(11)
Mo2 B2 2.422(13)
Mo2 B1 2.44(2)
Mo2 Cl1 2.463(3)
Mo2 Cl2 2.478(3)
Mo2 H3 1.80(2)
Mo2 H5 1.80(2)
C1 C2 1.42(2)
C1 C5 1.45(2)
C1 C6 1.47(2)
C2 C3 1.42(2)
C2 C7 1.48(2)
C3 C4 1.41(2)
C3 C8 1.51(2)
C4 C5 1.45(2)
C4 C9 1.48(2)
C5 C10 1.49(2)
C6 H6A 0.96
C6 H6B 0.96
C6 H6C 0.96
C7 H7A 0.96
C7 H7B 0.96
C7 H7C 0.96
C8 H8A 0.96
C8 H8B 0.96
C8 H8C 0.96
C9 H9A 0.96
C9 H9B 0.96
C9 H9C 0.96
C10 H10A 0.96
C10 H10B 0.96
C10 H10C 0.96
C11 C15 1.41(2)
C11 C12 1.44(2)
C11 C16 1.49(2)
C12 C13 1.44(2)
C12 C17 1.49(2)
C13 C14 1.43(2)
C13 C18 1.49(2)
C14 C15 1.41(2)
C14 C19 1.48(2)
C15 C20 1.48(2)
C16 H16A 0.96
C16 H16B 0.96
C16 H16C 0.96
C17 H17A 0.96
C17 H17B 0.96
C17 H17C 0.96
C18 H18A 0.96
C18 H18B 0.96
C18 H18C 0.96
C19 H19A 0.96
C19 H19B 0.96
C19 H19C 0.96
C20 H20A 0.96
C20 H20B 0.96
C20 H20C 0.96
B1 B2 1.70(2)
B1 H1 1.06(2)
B1 H2 1.08(2)
B1 H3 1.05(2)
B2 B3 1.77(2)
B2 B4 1.87(2)
B2 H4 1.05(2)
B2 H5 1.05(2)
B3 B4 1.79(3)
B3 H6 1.05(2)
B3 H7 1.05(2)
B3 H8 1.05(2)
B4 H9 1.05(2)
B4 H10 1.05(2)

loop_
_geom_torsion_atom_site_label_1
_geom_torsion_atom_site_label_2
_geom_torsion_atom_site_label_3
_geom_torsion_atom_site_label_4
_geom_torsion
C1 Mo1 Mo2 C12 -179.9(8)
C5 Mo1 Mo2 C12 99.2(8)
C2 Mo1 Mo2 C12 -101.1(8)
C3 Mo1 Mo2 C12 -33.1(7)
C4 Mo1 Mo2 C12 29.8(9)
B1 Mo1 Mo2 C12 154.1(7)
B2 Mo1 Mo2 C12 -155.8(6)
Cl1 Mo1 Mo2 C12 -48.4(5)
Cl2 Mo1 Mo2 C12 46.8(5)
C1 Mo1 Mo2 C13 112.1(9)
C5 Mo1 Mo2 C13 31.2(9)
C2 Mo1 Mo2 C13 -169.0(8)
C3 Mo1 Mo2 C13 -101.0(8)
C4 Mo1 Mo2 C13 -38.1(9)
B1 Mo1 Mo2 C13 86.1(7)
B2 Mo1 Mo2 C13 136.3(7)
Cl1 Mo1 Mo2 C13 -116.3(5)
Cl2 Mo1 Mo2 C13 -21.1(5)
C1 Mo1 Mo2 C11 -113.5(9)
C5 Mo1 Mo2 C11 165.6(9)
C2 Mo1 Mo2 C11 -34.6(8)
C3 Mo1 Mo2 C11 33.4(8)
C4 Mo1 Mo2 C11 96.3(9)
B1 Mo1 Mo2 C11 -139.5(7)
B2 Mo1 Mo2 C11 -89.3(7)
Cl1 Mo1 Mo2 C11 18.1(6)
Cl2 Mo1 Mo2 C11 113.3(6)
C1 Mo1 Mo2 C15 -42.3(10)
C5 Mo1 Mo2 C15 -123.2(9)
C2 Mo1 Mo2 C15 36.6(9)
C3 Mo1 Mo2 C15 104.6(9)
C4 Mo1 Mo2 C15 167.5(9)
B1 Mo1 Mo2 C15 -68.3(8)
B2 Mo1 Mo2 C15 -18.1(8)
Cl1 Mo1 Mo2 C15 89.3(7)
Cl2 Mo1 Mo2 C15 -175.5(7)
C1 Mo1 Mo2 C14 37.1(9)
C5 Mo1 Mo2 C14 -43.8(10)
C2 Mo1 Mo2 C14 116.0(9)
C3 Mo1 Mo2 C14 -176.0(8)
C4 Mo1 Mo2 C14 -113.1(10)
B1 Mo1 Mo2 C14 11.1(8)
B2 Mo1 Mo2 C14 61.3(8)
Cl1 Mo1 Mo2 C14 168.6(7)
Cl2 Mo1 Mo2 C14 -96.1(7)
C1 Mo1 Mo2 B2 -24.2(8)
C5 Mo1 Mo2 B2 -105.1(8)
C2 Mo1 Mo2 B2 54.7(7)
C3 Mo1 Mo2 B2 122.7(7)
C4 Mo1 Mo2 B2 -174.4(8)
B1 Mo1 Mo2 B2 -50.2(6)
B2 Mo1 Mo2 B2 0.000(3)
Cl1 Mo1 Mo2 B2 107.3(4)
Cl2 Mo1 Mo2 B2 -157.4(4)
C1 Mo1 Mo2 B1 26.0(8)
C5 Mo1 Mo2 B1 -54.9(8)
C2 Mo1 Mo2 B1 104.9(8)
C3 Mo1 Mo2 B1 172.9(7)
C4 Mo1 Mo2 B1 -124.2(9)
B1 Mo1 Mo2 B1 0.0
B2 Mo1 Mo2 B1 50.2(6)
Cl1 Mo1 Mo2 B1 157.5(5)
Cl2 Mo1 Mo2 B1 -107.2(5)
C1 Mo1 Mo2 Cl1 -131.5(7)
C5 Mo1 Mo2 Cl1 147.6(7)
C2 Mo1 Mo2 Cl1 -52.7(6)
C3 Mo1 Mo2 Cl1 15.3(6)
C4 Mo1 Mo2 Cl1 78.2(7)
B1 Mo1 Mo2 Cl1 -157.5(5)
B2 Mo1 Mo2 Cl1 -107.3(4)
Cl1 Mo1 Mo2 Cl1 0.0
Cl2 Mo1 Mo2 Cl1 95.25(15)
C1 Mo1 Mo2 Cl2 133.2(7)
C5 Mo1 Mo2 Cl2 52.3(7)
C2 Mo1 Mo2 Cl2 -147.9(6)
C3 Mo1 Mo2 Cl2 -79.9(6)
C4 Mo1 Mo2 Cl2 -17.0(7)
B1 Mo1 Mo2 Cl2 107.2(5)
B2 Mo1 Mo2 Cl2 157.4(4)
Cl1 Mo1 Mo2 Cl2 -95.25(15)
Cl2 Mo1 Mo2 Cl2 0.000(1)
C12 Mo2 Cl1 Mo1 153.2(3)
C13 Mo2 Cl1 Mo1 139.4(4)
C11 Mo2 Cl1 Mo1 -169.9(3)
C15 Mo2 Cl1 Mo1 -147.0(4)
C14 Mo2 Cl1 Mo1 -169.4(6)
B2 Mo2 Cl1 Mo1 -52.6(4)
B1 Mo2 Cl1 Mo1 -19.5(4)
Cl2 Mo2 Cl1 Mo1 59.25(10)
Mo1 Mo2 Cl1 Mo1 0.0
C1 Mo1 Cl1 Mo2 148.0(5)
C5 Mo1 Cl1 Mo2 -148.9(6)
C2 Mo1 Cl1 Mo2 154.9(3)
C3 Mo1 Cl1 Mo2 -171.2(3)
C4 Mo1 Cl1 Mo2 -142.9(3)
B1 Mo1 Cl1 Mo2 19.8(4)
B2 Mo1 Cl1 Mo2 52.7(3)
Cl2 Mo1 Cl1 Mo2 -59.04(9)
Mo2 Mo1 Cl1 Mo2 0.0
C12 Mo2 Cl2 Mo1 -153.9(3)
C13 Mo2 Cl2 Mo1 168.7(3)
C11 Mo2 Cl2 Mo1 -137.7(4)
C15 Mo2 Cl2 Mo1 175.5(7)
C14 Mo2 Cl2 Mo1 147.2(3)
B2 Mo2 Cl2 Mo1 19.8(4)
B1 Mo2 Cl2 Mo1 52.5(4)
Cl1 Mo2 Cl2 Mo1 -58.93(10)
Mo1 Mo2 Cl2 Mo1 0.0
C1 Mo1 Cl2 Mo2 -148.6(5)
C5 Mo1 Cl2 Mo2 -155.0(4)
C2 Mo1 Cl2 Mo2 149.6(6)
C3 Mo1 Cl2 Mo2 142.3(4)
C4 Mo1 Cl2 Mo2 170.3(4)
B1 Mo1 Cl2 Mo2 -53.0(4)
B2 Mo1 Cl2 Mo2 -19.7(4)
Cl1 Mo1 Cl2 Mo2 58.82(9)
Mo2 Mo1 Cl2 Mo2 0.0
C5 Mo1 C1 C2 -116.3(10)
C2 Mo1 C1 C2 0.000(2)
C3 Mo1 C1 C2 -37.3(7)
C4 Mo1 C1 C2 -77.7(8)
B1 Mo1 C1 C2 143.0(7)
B2 Mo1 C1 C2 101.4(7)
Cl1 Mo1 C1 C2 11.3(9)
Cl2 Mo1 C1 C2 -126.5(6)
Mo2 Mo1 C1 C2 121.4(7)
C5 Mo1 C1 C5 0.000(8)
C2 Mo1 C1 C5 116.3(10)
C3 Mo1 C1 C5 79.0(8)
C4 Mo1 C1 C5 38.6(8)
B1 Mo1 C1 C5 -100.7(8)
B2 Mo1 C1 C5 -142.4(8)
Cl1 Mo1 C1 C5 127.6(7)
Cl2 Mo1 C1 C5 -10.2(10)
Mo2 Mo1 C1 C5 -122.3(8)
C5 Mo1 C1 C6 119.8(16)
C2 Mo1 C1 C6 -123.9(16)
C3 Mo1 C1 C6 -161.2(15)
C4 Mo1 C1 C6 158.4(15)
B1 Mo1 C1 C6 19.1(14)
B2 Mo1 C1 C6 -22.6(14)
Cl1 Mo1 C1 C6 -112.6(13)
Cl2 Mo1 C1 C6 109.6(13)
Mo2 Mo1 C1 C6 -2.5(18)
C5 C1 C2 C3 0.8(13)
C6 C1 C2 C3 -169.6(13)
Mo1 C1 C2 C3 64.8(8)
C5 C1 C2 C7 173.6(12)
C6 C1 C2 C7 3.3(21)
Mo1 C1 C2 C7 -122.4(12)
C5 C1 C2 Mo1 -64.0(8)
C6 C1 C2 Mo1 125.6(14)
Mo1 C1 C2 Mo1 0.000(2)
C1 Mo1 C2 C3 -116.2(10)
C5 Mo1 C2 C3 -77.7(8)
C3 Mo1 C2 C3 0.000(5)
C4 Mo1 C2 C3 -35.7(8)
B1 Mo1 C2 C3 -163.4(8)
B2 Mo1 C2 C3 158.1(8)
Cl1 Mo1 C2 C3 71.4(7)
Cl2 Mo1 C2 C3 -11.5(11)
Mo2 Mo1 C2 C3 114.1(7)
C1 Mo1 C2 C1 0.000(3)
C5 Mo1 C2 C1 38.5(7)
C3 Mo1 C2 C1 116.2(10)
C4 Mo1 C2 C1 80.6(8)
B1 Mo1 C2 C1 -47.2(9)
B2 Mo1 C2 C1 -85.7(8)
Cl1 Mo1 C2 C1 -172.3(6)
Cl2 Mo1 C2 C1 104.7(8)
Mo2 Mo1 C2 C1 -129.7(7)
C1 Mo1 C2 C7 121.6(15)
C5 Mo1 C2 C7 160.1(13)
C3 Mo1 C2 C7 -122.2(15)
C4 Mo1 C2 C7 -157.9(14)
B1 Mo1 C2 C7 74.4(13)
B2 Mo1 C2 C7 35.9(13)
Cl1 Mo1 C2 C7 -50.8(12)
Cl2 Mo1 C2 C7 -133.7(10)
Mo2 Mo1 C2 C7 -8.1(16)
C1 C2 C3 C4 0.9(14)
C7 C2 C3 C4 -172.1(11)
Mo1 C2 C3 C4 63.0(9)
C1 C2 C3 C8 176.5(12)
C7 C2 C3 C8 3.5(20)
Mo1 C2 C3 C8 -121.4(13)
C1 C2 C3 Mo1 -62.1(8)
C7 C2 C3 Mo1 124.9(12)
Mo1 C2 C3 Mo1 0.000(3)
C1 Mo1 C3 C4 -80.4(9)
C5 Mo1 C3 C4 -36.8(8)
C2 Mo1 C3 C4 -118.5(11)
C4 Mo1 C3 C4 0.000(7)
B1 Mo1 C3 C4 -79.6(16)
B2 Mo1 C3 C4 -149.9(8)
Cl1 Mo1 C3 C4 129.5(8)
Cl2 Mo1 C3 C4 54.7(8)
Mo2 Mo1 C3 C4 116.8(8)
C1 Mo1 C3 C2 38.1(7)
C5 Mo1 C3 C2 81.8(8)
C2 Mo1 C3 C2 0.000(4)
C4 Mo1 C3 C2 118.5(11)
B1 Mo1 C3 C2 39.0(17)
B2 Mo1 C3 C2 -31.3(10)
Cl1 Mo1 C3 C2 -111.9(7)
Cl2 Mo1 C3 C2 173.3(6)
Mo2 Mo1 C3 C2 -124.7(7)
C1 Mo1 C3 C8 157.4(14)
C5 Mo1 C3 C8 -159.0(14)
C2 Mo1 C3 C8 119.3(16)
C4 Mo1 C3 C8 -122.2(16)
B1 Mo1 C3 C8 158.2(14)
B2 Mo1 C3 C8 87.9(14)
Cl1 Mo1 C3 C8 7.3(13)
Cl2 Mo1 C3 C8 -67.5(13)
Mo2 Mo1 C3 C8 -5.4(16)
C2 C3 C4 C5 -2.1(14)
C8 C3 C4 C5 -177.7(12)
Mo1 C3 C4 C5 58.9(9)
C2 C3 C4 C9 178.9(12)
C8 C3 C4 C9 3.3(21)
Mo1 C3 C4 C9 -120.1(13)
C2 C3 C4 Mo1 -61.0(8)
C8 C3 C4 Mo1 123.4(13)
Mo1 C3 C4 Mo1 0.000(4)
C1 Mo1 C4 C3 79.2(8)
C5 Mo1 C4 C3 119.0(11)
C2 Mo1 C4 C3 36.6(7)
C3 Mo1 C4 C3 0.000(6)
B1 Mo1 C4 C3 148.5(9)
B2 Mo1 C4 C3 76.7(17)
Cl1 Mo1 C4 C3 -55.5(8)
Cl2 Mo1 C4 C3 -130.4(8)
Mo2 Mo1 C4 C3 -116.3(7)
C1 Mo1 C4 C5 -39.8(7)
C5 Mo1 C4 C5 0.000(2)
C2 Mo1 C4 C5 -82.4(8)
C3 Mo1 C4 C5 -119.0(11)
B1 Mo1 C4 C5 29.4(11)
B2 Mo1 C4 C5 -42.4(18)
Cl1 Mo1 C4 C5 -174.5(6)
Cl2 Mo1 C4 C5 110.5(7)
Mo2 Mo1 C4 C5 124.7(7)
C1 Mo1 C4 C9 -160.0(17)
C5 Mo1 C4 C9 -120.2(18)
C2 Mo1 C4 C9 157.4(17)
C3 Mo1 C4 C9 120.8(19)
B1 Mo1 C4 C9 -90.7(17)
B2 Mo1 C4 C9 -162.5(15)
Cl1 Mo1 C4 C9 65.3(16)
Cl2 Mo1 C4 C9 -9.6(15)
Mo2 Mo1 C4 C9 4.5(20)
C3 C4 C5 C1 2.6(14)
C9 C4 C5 C1 -178.5(12)
Mo1 C4 C5 C1 63.6(8)
C3 C4 C5 C10 172.3(12)
C9 C4 C5 C10 -8.7(21)
Mo1 C4 C5 C10 -126.7(13)
C3 C4 C5 Mo1 -61.0(9)
C9 C4 C5 Mo1 118.0(13)
Mo1 C4 C5 Mo1 0.000(1)
C2 C1 C5 C4 -2.0(13)
C6 C1 C5 C4 168.6(13)
Mo1 C1 C5 C4 -66.9(9)
C2 C1 C5 C10 -171.6(12)
C6 C1 C5 C10 -0.9(21)
Mo1 C1 C5 C10 123.6(13)
C2 C1 C5 Mo1 64.8(8)
C6 C1 C5 Mo1 -124.5(13)
Mo1 C1 C5 Mo1 0.000(4)
C1 Mo1 C5 C4 114.0(11)
C2 Mo1 C5 C4 76.5(8)
C3 Mo1 C5 C4 35.2(7)
C4 Mo1 C5 C4 0.000(2)
B1 Mo1 C5 C4 -159.6(8)
B2 Mo1 C5 C4 162.5(7)
Cl1 Mo1 C5 C4 9.5(11)
Cl2 Mo1 C5 C4 -72.8(7)
Mo2 Mo1 C5 C4 -115.3(8)
C1 Mo1 C5 C1 0.000(7)
C2 Mo1 C5 C1 -37.5(7)
C3 Mo1 C5 C1 -78.8(8)
C4 Mo1 C5 C1 -114.0(11)
B1 Mo1 C5 C1 86.4(8)
B2 Mo1 C5 C1 48.5(9)
Cl1 Mo1 C5 C1 -104.5(8)
Cl2 Mo1 C5 C1 173.2(7)
Mo2 Mo1 C5 C1 130.7(7)
C1 Mo1 C5 C10 -122.2(17)
C2 Mo1 C5 C10 -159.7(16)
C3 Mo1 C5 C10 159.0(16)
C4 Mo1 C5 C10 123.8(17)
B1 Mo1 C5 C10 -35.8(15)
B2 Mo1 C5 C10 -73.7(15)
Cl1 Mo1 C5 C10 133.3(12)
Cl2 Mo1 C5 C10 51.0(14)
Mo2 Mo1 C5 C10 8.5(18)
C12 Mo2 C11 C15 -116.0(10)
C13 Mo2 C11 C15 -77.1(8)
C15 Mo2 C11 C15 0.000(1)
C14 Mo2 C11 C15 -35.6(7)
B2 Mo2 C11 C15 60.5(8)
B1 Mo2 C11 C15 18.8(12)
Cl1 Mo2 C11 C15 144.1(7)
Cl2 Mo2 C11 C15 -143.4(6)
Mo1 Mo2 C11 C15 129.1(7)
C12 Mo2 C11 C12 0.000(5)
C13 Mo2 C11 C12 38.9(6)
C15 Mo2 C11 C12 116.0(10)
C14 Mo2 C11 C12 80.4(7)
B2 Mo2 C11 C12 176.6(7)
B1 Mo2 C11 C12 134.8(9)
Cl1 Mo2 C11 C12 -99.8(6)
Cl2 Mo2 C11 C12 -27.4(8)
Mo1 Mo2 C11 C12 -114.9(6)
C12 Mo2 C11 C16 119.2(15)
C13 Mo2 C11 C16 158.1(14)
C15 Mo2 C11 C16 -124.8(16)
C14 Mo2 C11 C16 -160.4(14)
B2 Mo2 C11 C16 -64.3(14)
B1 Mo2 C11 C16 -106.0(14)
Cl1 Mo2 C11 C16 19.3(12)
Cl2 Mo2 C11 C16 91.8(13)
Mo1 Mo2 C11 C16 4.3(16)
C15 C11 C12 C13 0.2(13)
C16 C11 C12 C13 172.9(12)
Mo2 C11 C12 C13 -65.0(7)
C15 C11 C12 C17 -173.1(11)
C16 C11 C12 C17 -0.5(20)
Mo2 C11 C12 C17 121.7(12)
C15 C11 C12 Mo2 65.2(8)
C16 C11 C12 Mo2 -122.1(13)
Mo2 C11 C12 Mo2 0.000(3)
C13 Mo2 C12 C11 -114.8(9)
C11 Mo2 C12 C11 0.000(4)
C15 Mo2 C12 C11 -37.1(7)
C14 Mo2 C12 C11 -77.5(7)
B2 Mo2 C12 C11 -7.0(13)
B1 Mo2 C12 C11 -113.4(11)
Cl1 Mo2 C12 C11 82.2(6)
Cl2 Mo2 C12 C11 159.1(6)
Mo1 Mo2 C12 C11 121.2(6)
C13 Mo2 C12 C13 0.000(1)
C11 Mo2 C12 C13 114.8(9)
C15 Mo2 C12 C13 77.8(7)
C14 Mo2 C12 C13 37.3(6)
B2 Mo2 C12 C13 107.8(11)
B1 Mo2 C12 C13 1.4(13)
Cl1 Mo2 C12 C13 -163.0(6)
Cl2 Mo2 C12 C13 -86.1(6)
Mo1 Mo2 C12 C13 -124.0(6)
C13 Mo2 C12 C17 122.7(13)
C11 Mo2 C12 C17 -122.5(13)
C15 Mo2 C12 C17 -159.5(12)
C14 Mo2 C12 C17 160.1(12)
B2 Mo2 C12 C17 -129.5(12)
B1 Mo2 C12 C17 124.1(12)
Cl1 Mo2 C12 C17 -40.2(10)
Cl2 Mo2 C12 C17 36.7(10)
Mo1 Mo2 C12 C17 -1.3(13)
C11 C12 C13 C14 -1.0(12)
C17 C12 C13 C14 172.3(11)
Mo2 C12 C13 C14 -66.3(8)
C11 C12 C13 C18 -172.7(11)
C17 C12 C13 C18 0.6(18)
Mo2 C12 C13 C18 122.0(11)
C11 C12 C13 Mo2 65.2(8)
C17 C12 C13 Mo2 -121.4(12)
Mo2 C12 C13 Mo2 0.0
C12 Mo2 C13 C14 115.8(9)
C11 Mo2 C13 C14 77.0(7)
C15 Mo2 C13 C14 35.8(6)
C14 Mo2 C13 C14 0.000(5)
B2 Mo2 C13 C14 -21.3(10)
B1 Mo2 C13 C14 -63.6(8)
Cl1 Mo2 C13 C14 138.7(6)
Cl2 Mo2 C13 C14 -147.9(6)
Mo1 Mo2 C13 C14 -130.3(6)
C12 Mo2 C13 C12 0.0
C11 Mo2 C13 C12 -38.8(6)
C15 Mo2 C13 C12 -80.0(7)
C14 Mo2 C13 C12 -115.8(9)
B2 Mo2 C13 C12 -137.1(8)
B1 Mo2 C13 C12 -179.3(7)
Cl1 Mo2 C13 C12 22.9(8)
Cl2 Mo2 C13 C12 96.3(6)
Mo1 Mo2 C13 C12 113.9(6)
C12 Mo2 C13 C18 -119.3(14)
C11 Mo2 C13 C18 -158.1(12)
C15 Mo2 C13 C18 160.7(12)
C14 Mo2 C13 C18 124.9(14)
B2 Mo2 C13 C18 103.6(12)
B1 Mo2 C13 C18 61.3(12)
Cl1 Mo2 C13 C18 -96.5(11)
Cl2 Mo2 C13 C18 -23.1(11)
Mo1 Mo2 C13 C18 -5.5(14)
C12 C13 C14 C15 1.5(12)
C18 C13 C14 C15 173.0(11)
Mo2 C13 C14 C15 -61.3(8)
C12 C13 C14 C19 -177.4(11)
C18 C13 C14 C19 -5.9(19)
Mo2 C13 C14 C19 119.8(12)
C12 C13 C14 Mo2 62.8(7)
C18 C13 C14 Mo2 -125.7(12)
Mo2 C13 C14 Mo2 0.000(3)
C12 Mo2 C14 C15 79.5(7)
C13 Mo2 C14 C15 118.3(10)
C11 Mo2 C14 C15 36.3(7)
C15 Mo2 C14 C15 0.000(5)
B2 Mo2 C14 C15 -75.1(8)
B1 Mo2 C14 C15 -115.7(8)
Cl1 Mo2 C14 C15 35.8(11)
Cl2 Mo2 C14 C15 156.8(6)
Mo1 Mo2 C14 C15 -124.9(7)
C12 Mo2 C14 C13 -38.8(6)
C13 Mo2 C14 C13 0.000(5)
C11 Mo2 C14 C13 -82.0(7)
C15 Mo2 C14 C13 -118.3(10)
B2 Mo2 C14 C13 166.6(7)
B1 Mo2 C14 C13 126.0(7)
Cl1 Mo2 C14 C13 -82.5(9)
Cl2 Mo2 C14 C13 38.5(7)
Mo1 Mo2 C14 C13 116.8(7)
C12 Mo2 C14 C19 -157.4(13)
C13 Mo2 C14 C19 -118.6(14)
C11 Mo2 C14 C19 159.4(13)
C15 Mo2 C14 C19 123.1(15)
B2 Mo2 C14 C19 48.0(12)
B1 Mo2 C14 C19 7.4(12)
Cl1 Mo2 C14 C19 158.9(9)
Cl2 Mo2 C14 C19 -80.1(12)
Mo1 Mo2 C14 C19 -1.8(16)
C13 C14 C15 C11 -1.3(13)
C19 C14 C15 C11 177.5(12)
Mo2 C14 C15 C11 -60.8(8)
C13 C14 C15 C20 -174.1(12)
C19 C14 C15 C20 4.7(20)
Mo2 C14 C15 C20 126.4(13)
C13 C14 C15 Mo2 59.4(8)
C19 C14 C15 Mo2 -121.7(13)
Mo2 C14 C15 Mo2 0.000(3)
C12 C11 C15 C14 0.7(14)
C16 C11 C15 C14 -171.8(13)
Mo2 C11 C15 C14 62.9(8)
C12 C11 C15 C20 173.5(12)
C16 C11 C15 C20 1.0(22)
Mo2 C11 C15 C20 -124.3(13)
C12 C11 C15 Mo2 -62.2(8)
C16 C11 C15 Mo2 125.3(14)
Mo2 C11 C15 Mo2 0.0
C12 Mo2 C15 C14 -80.2(7)
C13 Mo2 C15 C14 -36.8(7)
C11 Mo2 C15 C14 -118.8(10)
C14 Mo2 C15 C14 0.000(5)
B2 Mo2 C15 C14 112.4(7)
B1 Mo2 C15 C14 72.5(8)
Cl1 Mo2 C15 C14 -160.6(6)
Cl2 Mo2 C15 C14 -44.6(11)
Mo1 Mo2 C15 C14 127.4(7)
C12 Mo2 C15 C11 38.7(7)
C13 Mo2 C15 C11 82.0(8)
C11 Mo2 C15 C11 0.000(1)
C14 Mo2 C15 C11 118.8(10)
B2 Mo2 C15 C11 -128.7(7)
B1 Mo2 C15 C11 -168.7(7)
Cl1 Mo2 C15 C11 -41.8(8)
Cl2 Mo2 C15 C11 74.2(10)
Mo1 Mo2 C15 C11 -113.7(8)
C12 Mo2 C15 C20 158.3(14)
C13 Mo2 C15 C20 -158.4(14)
C11 Mo2 C15 C20 119.6(16)
C14 Mo2 C15 C20 -121.6(16)
B2 Mo2 C15 C20 -9.1(13)
B1 Mo2 C15 C20 -49.1(14)
Cl1 Mo2 C15 C20 77.8(13)
Cl2 Mo2 C15 C20 -166.2(10)
Mo1 Mo2 C15 C20 5.9(17)
C1 Mo1 B1 B2 -93.1(8)
C5 Mo1 B1 B2 -131.2(7)
C2 Mo1 B1 B2 -66.7(9)
C3 Mo1 B1 B2 -93.9(15)
C4 Mo1 B1 B2 -148.7(7)
B2 Mo1 B1 B2 0.000(3)
Cl1 Mo1 B1 B2 55.1(8)
Cl2 Mo1 B1 B2 128.3(7)
Mo2 Mo1 B1 B2 74.9(7)
C1 Mo1 B1 Mo2 -168.0(4)
C5 Mo1 B1 Mo2 153.9(4)
C2 Mo1 B1 Mo2 -141.6(4)
C3 Mo1 B1 Mo2 -168.7(12)
C4 Mo1 B1 Mo2 136.4(5)
B2 Mo1 B1 Mo2 -74.9(7)
Cl1 Mo1 B1 Mo2 -19.8(4)
Cl2 Mo1 B1 Mo2 53.4(3)
Mo2 Mo1 B1 Mo2 0.0
C12 Mo2 B1 B2 140.8(10)
C13 Mo2 B1 B2 141.7(7)
C11 Mo2 B1 B2 64.5(11)
C15 Mo2 B1 B2 76.1(8)
C14 Mo2 B1 B2 109.6(7)
B2 Mo2 B1 B2 0.000(3)
Cl1 Mo2 B1 B2 -55.8(7)
Cl2 Mo2 B1 B2 -129.2(7)
Mo1 Mo2 B1 B2 -75.6(7)
C12 Mo2 B1 Mo1 -143.7(8)
C13 Mo2 B1 Mo1 -142.7(4)
C11 Mo2 B1 Mo1 140.1(6)
C15 Mo2 B1 Mo1 151.6(4)
C14 Mo2 B1 Mo1 -174.8(4)
B2 Mo2 B1 Mo1 75.6(7)
Cl1 Mo2 B1 Mo1 19.8(4)
Cl2 Mo2 B1 Mo1 -53.7(3)
Mo1 Mo2 B1 Mo1 0.0
Mo1 B1 B2 B3 146.3(10)
Mo2 B1 B2 B3 -140.3(10)
Mo1 B1 B2 B4 141.6(20)
Mo2 B1 B2 B4 -145.0(20)
Mo1 B1 B2 Mo1 0.000(3)
Mo2 B1 B2 Mo1 73.4(3)
Mo1 B1 B2 Mo2 -73.4(3)
Mo2 B1 B2 Mo2 0.000(2)
C1 Mo1 B2 B1 92.9(8)
C5 Mo1 B2 B1 65.3(9)
C2 Mo1 B2 B1 130.0(8)
C3 Mo1 B2 B1 148.3(8)
C4 Mo1 B2 B1 95.1(16)
B1 Mo1 B2 B1 0.000(4)
Cl1 Mo1 B2 B1 -129.1(7)
Cl2 Mo1 B2 B1 -56.0(8)
Mo2 Mo1 B2 B1 -75.9(7)
C1 Mo1 B2 B3 39.4(15)
C5 Mo1 B2 B3 11.8(17)
C2 Mo1 B2 B3 76.5(15)
C3 Mo1 B2 B3 94.8(15)
C4 Mo1 B2 B3 41.6(23)
B1 Mo1 B2 B3 -53.5(14)
Cl1 Mo1 B2 B3 177.4(14)
Cl2 Mo1 B2 B3 -109.5(14)
Mo2 Mo1 B2 B3 -129.4(15)
C1 Mo1 B2 B4 -52.3(15)
C5 Mo1 B2 B4 -79.9(15)
C2 Mo1 B2 B4 -15.1(15)
C3 Mo1 B2 B4 3.2(18)
C4 Mo1 B2 B4 -50.0(23)
B1 Mo1 B2 B4 -145.1(18)
Cl1 Mo1 B2 B4 85.8(14)
Cl2 Mo1 B2 B4 158.9(13)
Mo2 Mo1 B2 B4 139.0(16)
C1 Mo1 B2 Mo2 168.8(4)
C5 Mo1 B2 Mo2 141.2(4)
C2 Mo1 B2 Mo2 -154.1(4)
C3 Mo1 B2 Mo2 -135.8(5)
C4 Mo1 B2 Mo2 171.0(13)
B1 Mo1 B2 Mo2 75.9(7)
Cl1 Mo1 B2 Mo2 -53.2(2)
Cl2 Mo1 B2 Mo2 19.9(4)
Mo2 Mo1 B2 Mo2 0.000(3)
C12 Mo2 B2 B1 -139.7(9)
C13 Mo2 B2 B1 -66.7(10)
C11 Mo2 B2 B1 -144.5(7)
C15 Mo2 B2 B1 -113.7(7)
C14 Mo2 B2 B1 -79.7(7)
B1 Mo2 B2 B1 0.000(4)
Cl1 Mo2 B2 B1 128.3(7)
Cl2 Mo2 B2 B1 54.9(7)
Mo1 Mo2 B2 B1 75.0(7)
C12 Mo2 B2 B3 -80.5(17)
C13 Mo2 B2 B3 -7.5(18)
C11 Mo2 B2 B3 -85.3(14)
C15 Mo2 B2 B3 -54.5(14)
C14 Mo2 B2 B3 -20.5(15)
B1 Mo2 B2 B3 59.2(14)
Cl1 Mo2 B2 B3 -172.5(14)
Cl2 Mo2 B2 B3 114.1(14)
Mo1 Mo2 B2 B3 134.1(15)
C12 Mo2 B2 B4 7.6(22)
C13 Mo2 B2 B4 80.6(17)
C11 Mo2 B2 B4 2.8(17)
C15 Mo2 B2 B4 33.6(16)
C14 Mo2 B2 B4 67.6(16)
B1 Mo2 B2 B4 147.3(19)
Cl1 Mo2 B2 B4 -84.4(16)
Cl2 Mo2 B2 B4 -157.8(15)
Mo1 Mo2 B2 B4 -137.8(17)
C12 Mo2 B2 Mo1 145.3(9)
C13 Mo2 B2 Mo1 -141.6(6)
C11 Mo2 B2 Mo1 140.5(4)
C15 Mo2 B2 Mo1 171.4(4)
C14 Mo2 B2 Mo1 -154.6(3)
B1 Mo2 B2 Mo1 -75.0(6)
Cl1 Mo2 B2 Mo1 53.3(2)
Cl2 Mo2 B2 Mo1 -20.0(4)
Mo1 Mo2 B2 Mo1 0.000(3)
B1 B2 B3 B4 -176.6(13)
B4 B2 B3 B4 0.0
Mo1 B2 B3 B4 -127.3(15)
Mo2 B2 B3 B4 129.1(15)
B2 B3 B4 B2 0.0
B1 B2 B4 B3 5.5(21)
B3 B2 B4 B3 0.0
Mo1 B2 B4 B3 126.6(16)
Mo2 B2 B4 B3 -120.2(17)
